data_7116040
loop_
_publ_author_name
'Hassib Audi'
'Zhongrui Chen'
'Azzam Charaf-Eddin'
'Anthony D'Aleo'
'Gabriel Canard'
'Denis Jacquemin'
'Olivier Siri'

_publ_section_title
;
 Extendable nickel complex tapes that reach NIR absorptions
;
_journal_name_full Chem.Commun.
_journal_page_first 15140
_journal_paper_doi 10.1039/C4cc07353C
_journal_volume 50
_journal_year 2014
_chemical_compound_source 'synthesis as described'
_chemical_formula_moiety 'C16 H20 N4 Ni2 O4'
_chemical_formula_sum 'C16 H20 N4 Ni2 O4'
_chemical_formula_weight 449.78
_chemical_name_systematic
;
 ?
;
_space_group_IT_number 14
_symmetry_cell_setting monoclinic
_symmetry_Int_Tables_number 14
_symmetry_space_group_name_Hall '-P 2ybc'
_symmetry_space_group_name_H-M 'P 1 21/c 1'
_atom_sites_solution_hydrogens mixed
_audit_conform_dict_location ftp://ftp.iucr.org/pub/cif_core.dic
_audit_conform_dict_name cif_core.dic
_audit_conform_dict_version 2.4.3
_audit_creation_date 2013-10-17T15:44:40-00:00
_audit_creation_method 'WinGX routine CIF_UPDATE'
_cell_angle_alpha 90
_cell_angle_beta 120.131(1)
_cell_angle_gamma 90
_cell_formula_units_Z 4
_cell_length_a 11.0898(2)
_cell_length_b 12.8028(2)
_cell_length_c 14.4904(2)
_cell_measurement_reflns_used 14243
_cell_measurement_temperature 293(2)
_cell_measurement_theta_max 29.48
_cell_measurement_theta_min 2.493
_cell_measurement_wavelength 0.71073
_cell_volume 1779.36(5)
_computing_molecular_graphics 'Ortep-3 for Windows (Farrugia, 1997)'
_computing_publication_material 'WinGX publication routines (Farrugia, 1999)'
_computing_structure_refinement 'SHELXL-2013 (Sheldrick, 2013)'
_computing_structure_solution 'SHELXS-97 (Sheldrick, 2008)'
_diffrn_ambient_temperature 293(2)
_diffrn_measured_fraction_theta_full 0.991
_diffrn_measured_fraction_theta_max 0.98
_diffrn_measurement_device_type KappaCCD
_diffrn_measurement_method 'Omega + Phi scan'
_diffrn_radiation_probe x-ray
_diffrn_radiation_type MoK\a
_diffrn_radiation_wavelength 0.71073
_diffrn_reflns_av_R_equivalents 0.0463
_diffrn_reflns_Laue_measured_fraction_full 0.991
_diffrn_reflns_Laue_measured_fraction_max 0.98
_diffrn_reflns_limit_h_max 15
_diffrn_reflns_limit_h_min -13
_diffrn_reflns_limit_k_max 17
_diffrn_reflns_limit_k_min -16
_diffrn_reflns_limit_l_max 19
_diffrn_reflns_limit_l_min -17
_diffrn_reflns_number 13854
_diffrn_reflns_point_group_measured_fraction_full 0.991
_diffrn_reflns_point_group_measured_fraction_max 0.98
_diffrn_reflns_theta_full 26
_diffrn_reflns_theta_max 29.48
_diffrn_reflns_theta_min 2.493
_diffrn_standards_number 0
_exptl_absorpt_coefficient_mu 2.146
_exptl_absorpt_correction_T_max 0.847
_exptl_absorpt_correction_T_min 0.565
_exptl_absorpt_correction_type multi-scan
_exptl_absorpt_process_details
;
[c.f. r.h. blessing, acta cryst. (1995), a51, 33-38]
;
_exptl_crystal_colour orange
_exptl_crystal_density_diffrn 1.679
_exptl_crystal_density_method 'not measured'
_exptl_crystal_description prism
_exptl_crystal_F_000 928
_exptl_crystal_size_max 0.3
_exptl_crystal_size_mid 0.28
_exptl_crystal_size_min 0.08
_refine_diff_density_max 0.388
_refine_diff_density_min -0.51
_refine_diff_density_rms 0.073
_refine_ls_extinction_method none
_refine_ls_goodness_of_fit_ref 1.034
_refine_ls_hydrogen_treatment mixed
_refine_ls_matrix_type full
_refine_ls_number_constraints 0
_refine_ls_number_parameters 259
_refine_ls_number_reflns 4860
_refine_ls_number_restraints 0
_refine_ls_restrained_S_all 1.034
_refine_ls_R_factor_all 0.0589
_refine_ls_R_factor_gt 0.0367
_refine_ls_shift/su_max 0.000
_refine_ls_shift/su_mean 0
_refine_ls_structure_factor_coef Fsqd
_refine_ls_weighting_details 'w=1/[\s^2^(Fo^2^)+(0.0506P)^2^+0.5574P] where P=(Fo^2^+2Fc^2^)/3'
_refine_ls_weighting_scheme calc
_refine_ls_wR_factor_gt 0.0913
_refine_ls_wR_factor_ref 0.1026
_reflns_number_gt 3640
_reflns_number_total 4860
_reflns_threshold_expression 'I > 2\s(I)'
_cod_data_source_file c4cc07353c2.cif
_cod_data_source_block ha49
_cod_original_sg_symbol_H-M 'P 21/c'
_cod_database_code 7116040

loop_
_symmetry_equiv_pos_as_xyz
'x, y, z'
'-x, y+1/2, -z+1/2'
'-x, -y, -z'
'x, -y-1/2, z-1/2'

loop_
_atom_site_label
_atom_site_type_symbol
_atom_site_fract_x
_atom_site_fract_y
_atom_site_fract_z
_atom_site_U_iso_or_equiv
_atom_site_adp_type
_atom_site_occupancy
_atom_site_calc_flag
C1 C 0.3355(2) 0.03610(15) -0.09749(16) 0.0299(4) Uani 1 d
C2 C 0.3754(2) 0.11229(17) -0.02027(17) 0.0330(4) Uani 1 d
H2 H 0.342(3) 0.1090(19) 0.028(2) 0.04 Uiso 1 d
C3 C 0.4624(2) 0.19234(16) -0.01565(17) 0.0317(4) Uani 1 d
C4 C 0.5082(2) 0.19776(15) -0.09647(17) 0.0315(4) Uani 1 d
C5 C 0.4676(2) 0.12098(16) -0.17473(18) 0.0327(4) Uani 1 d
H5 H 0.492(3) 0.1224(17) -0.223(2) 0.039 Uiso 1 d
C6 C 0.3826(2) 0.03931(15) -0.17786(16) 0.0292(4) Uani 1 d
C7 C -0.0301(3) -0.3513(2) -0.1869(2) 0.0480(6) Uani 1 d
H7A H 0.0277 -0.3549 -0.1107 0.072 Uiso 1 calc
H7B H -0.056 -0.4207 -0.2153 0.072 Uiso 1 calc
H7C H -0.1126 -0.3117 -0.2049 0.072 Uiso 1 calc
C8 C 0.0484(2) -0.29961(16) -0.23307(17) 0.0348(5) Uani 1 d
C9 C 0.0489(3) -0.34302(18) -0.3209(2) 0.0392(5) Uani 1 d
H9 H -0.001(3) -0.398(2) -0.347(2) 0.047 Uiso 1 d
C10 C 0.1236(2) -0.30245(16) -0.36556(17) 0.0347(5) Uani 1 d
C11 C 0.1211(3) -0.3571(2) -0.4582(2) 0.0536(7) Uani 1 d
H11A H 0.0933 -0.3088 -0.516 0.08 Uiso 1 calc
H11B H 0.0559 -0.414 -0.4809 0.08 Uiso 1 calc
H11C H 0.2124 -0.3836 -0.4368 0.08 Uiso 1 calc
C12 C 0.7013(3) 0.5822(2) 0.2713(2) 0.0550(7) Uani 1 d
H12A H 0.6296 0.5512 0.2811 0.083 Uiso 1 calc
H12B H 0.685 0.6559 0.2599 0.083 Uiso 1 calc
H12C H 0.7905 0.5703 0.3337 0.083 Uiso 1 calc
C13 C 0.6992(3) 0.53356(18) 0.17560(19) 0.0415(5) Uani 1 d
C14 C 0.7664(3) 0.5832(2) 0.1293(2) 0.0502(6) Uani 1 d
H14 H 0.806(3) 0.644(2) 0.161(3) 0.06 Uiso 1 d
C15 C 0.7664(3) 0.54792(19) 0.0391(2) 0.0458(6) Uani 1 d
C16 C 0.8371(4) 0.6101(2) -0.0074(3) 0.0697(9) Uani 1 d
H16A H 0.9259 0.5793 0.0128 0.105 Uiso 1 calc
H16B H 0.8506 0.6805 0.019 0.105 Uiso 1 calc
H16C H 0.7803 0.6106 -0.0837 0.105 Uiso 1 calc
N1 N 0.2536(2) -0.04493(14) -0.11457(15) 0.0362(4) Uani 1 d
H1 H 0.229(3) -0.055(2) -0.070(2) 0.043 Uiso 1 d
N2 N 0.3315(2) -0.04025(14) -0.24459(15) 0.0338(4) Uani 1 d
H2A H 0.347(3) -0.042(2) -0.291(2) 0.041 Uiso 1 d
N3 N 0.5149(2) 0.26972(15) 0.05316(16) 0.0390(4) Uani 1 d
H3 H 0.492(3) 0.268(2) 0.100(2) 0.047 Uiso 1 d
N4 N 0.5872(2) 0.28062(14) -0.08022(16) 0.0368(4) Uani 1 d
H4 H 0.620(3) 0.286(2) -0.117(2) 0.044 Uiso 1 d
O1 O 0.11149(16) -0.21552(12) -0.18720(12) 0.0391(4) Uani 1 d
O2 O 0.19935(17) -0.22020(12) -0.33391(12) 0.0375(3) Uani 1 d
O3 O 0.63224(17) 0.44762(12) 0.14333(13) 0.0421(4) Uani 1 d
O4 O 0.70908(18) 0.46307(12) -0.01037(14) 0.0445(4) Uani 1 d
Ni1 Ni 0.22092(3) -0.13582(2) -0.22299(2) 0.03086(10) Uani 1 d
Ni2 Ni 0.61598(3) 0.37052(2) 0.02960(2) 0.03437(10) Uani 1 d

loop_
_atom_site_aniso_label
_atom_site_aniso_U_11
_atom_site_aniso_U_22
_atom_site_aniso_U_33
_atom_site_aniso_U_23
_atom_site_aniso_U_13
_atom_site_aniso_U_12
C1 0.0337(10) 0.0279(9) 0.0321(10) 0.0034(8) 0.0195(9) -0.0004(8)
C2 0.0401(12) 0.0324(10) 0.0328(11) -0.0026(8) 0.0230(10) -0.0054(8)
C3 0.0331(11) 0.0293(9) 0.0350(10) 0.0028(9) 0.0190(9) 0.0011(8)
C4 0.0343(11) 0.0277(9) 0.0361(10) 0.0050(8) 0.0203(9) 0.0017(8)
C5 0.0383(12) 0.0311(10) 0.0351(11) 0.0011(9) 0.0232(10) -0.0026(8)
C6 0.0324(10) 0.0271(9) 0.0312(10) 0.0037(8) 0.0183(8) 0.0020(8)
C7 0.0533(15) 0.0461(13) 0.0558(15) -0.0052(12) 0.0356(13) -0.0152(11)
C8 0.0333(11) 0.0327(10) 0.0379(11) 0.0019(9) 0.0175(9) -0.0037(8)
C9 0.0415(13) 0.0323(11) 0.0446(13) -0.0055(10) 0.0221(11) -0.0084(9)
C10 0.0398(12) 0.0303(10) 0.0332(10) -0.0013(8) 0.0177(9) 0.0002(8)
C11 0.077(2) 0.0443(14) 0.0492(15) -0.0156(12) 0.0389(15) -0.0147(12)
C12 0.0737(19) 0.0443(14) 0.0445(14) -0.0080(12) 0.0278(14) -0.0064(13)
C13 0.0445(13) 0.0335(11) 0.0377(11) -0.0014(9) 0.0142(10) 0.0002(9)
C14 0.0593(16) 0.0346(12) 0.0530(15) -0.0073(11) 0.0253(13) -0.0143(11)
C15 0.0459(14) 0.0389(12) 0.0504(14) -0.0024(11) 0.0227(12) -0.0107(10)
C16 0.085(2) 0.0622(18) 0.075(2) -0.0144(16) 0.0498(19) -0.0394(17)
N1 0.0467(11) 0.0343(9) 0.0377(10) -0.0018(8) 0.0286(9) -0.0088(8)
N2 0.0448(11) 0.0314(9) 0.0324(9) -0.0017(8) 0.0247(9) -0.0034(7)
N3 0.0487(11) 0.0352(10) 0.0399(10) -0.0055(8) 0.0273(9) -0.0079(8)
N4 0.0434(11) 0.0302(9) 0.0455(11) -0.0017(8) 0.0287(9) -0.0065(8)
O1 0.0455(9) 0.0387(8) 0.0404(8) -0.0060(7) 0.0270(7) -0.0120(7)
O2 0.0482(9) 0.0336(8) 0.0390(8) -0.0050(7) 0.0281(7) -0.0078(6)
O3 0.0474(10) 0.0368(8) 0.0427(9) -0.0053(7) 0.0231(8) -0.0067(7)
O4 0.0516(10) 0.0372(8) 0.0505(10) -0.0083(7) 0.0299(8) -0.0143(7)
Ni1 0.03702(17) 0.02708(15) 0.03301(16) -0.00167(10) 0.02096(13) -0.00471(10)
Ni2 0.03726(18) 0.02749(15) 0.03915(18) -0.00238(11) 0.01976(14) -0.00472(10)

loop_
_atom_type_symbol
_atom_type_description
_atom_type_scat_dispersion_real
_atom_type_scat_dispersion_imag
_atom_type_scat_source
C C 0.0033 0.0016 'International Tables Vol C Tables 4.2.6.8 and 6.1.1.4'
H H 0 0 'International Tables Vol C Tables 4.2.6.8 and 6.1.1.4'
N N 0.0061 0.0033 'International Tables Vol C Tables 4.2.6.8 and 6.1.1.4'
O O 0.0106 0.006 'International Tables Vol C Tables 4.2.6.8 and 6.1.1.4'
Ni Ni 0.3393 1.1124 'International Tables Vol C Tables 4.2.6.8 and 6.1.1.4'

loop_
_geom_angle_atom_site_label_1
_geom_angle_atom_site_label_2
_geom_angle_atom_site_label_3
_geom_angle
N1 C1 C2 128.27(19)
N1 C1 C6 110.62(18)
C2 C1 C6 121.10(18)
C1 C2 C3 119.61(19)
C1 C2 H2 119.1(15)
C3 C2 H2 121.3(15)
N3 C3 C2 128.7(2)
N3 C3 C4 111.32(18)
C2 C3 C4 119.94(19)
N4 C4 C5 128.8(2)
N4 C4 C3 110.73(19)
C5 C4 C3 120.44(18)
C6 C5 C4 119.6(2)
C6 C5 H5 117.9(16)
C4 C5 H5 122.5(16)
N2 C6 C5 129.65(19)
N2 C6 C1 111.02(17)
C5 C6 C1 119.32(18)
C8 C7 H7A 109.5
C8 C7 H7B 109.5
H7A C7 H7B 109.5
C8 C7 H7C 109.5
H7A C7 H7C 109.5
H7B C7 H7C 109.5
O1 C8 C9 124.2(2)
O1 C8 C7 115.6(2)
C9 C8 C7 120.2(2)
C10 C9 C8 123.8(2)
C10 C9 H9 120.1(18)
C8 C9 H9 116.1(18)
O2 C10 C9 125.5(2)
O2 C10 C11 114.7(2)
C9 C10 C11 119.8(2)
C10 C11 H11A 109.5
C10 C11 H11B 109.5
H11A C11 H11B 109.5
C10 C11 H11C 109.5
H11A C11 H11C 109.5
H11B C11 H11C 109.5
C13 C12 H12A 109.5
C13 C12 H12B 109.5
H12A C12 H12B 109.5
C13 C12 H12C 109.5
H12A C12 H12C 109.5
H12B C12 H12C 109.5
O3 C13 C14 125.0(2)
O3 C13 C12 115.4(2)
C14 C13 C12 119.5(2)
C13 C14 C15 124.4(2)
C13 C14 H14 113(2)
C15 C14 H14 123(2)
O4 C15 C14 124.8(2)
O4 C15 C16 115.2(2)
C14 C15 C16 120.1(2)
C15 C16 H16A 109.5
C15 C16 H16B 109.5
H16A C16 H16B 109.5
C15 C16 H16C 109.5
H16A C16 H16C 109.5
H16B C16 H16C 109.5
C1 N1 Ni1 118.71(15)
C1 N1 H1 116.0(18)
Ni1 N1 H1 124.7(18)
C6 N2 Ni1 117.39(14)
C6 N2 H2A 117.1(19)
Ni1 N2 H2A 125.5(19)
C3 N3 Ni2 117.64(15)
C3 N3 H3 113.6(18)
Ni2 N3 H3 128.6(18)
C4 N4 Ni2 117.69(16)
C4 N4 H4 117(2)
Ni2 N4 H4 126(2)
C8 O1 Ni1 125.86(14)
C10 O2 Ni1 124.56(14)
C13 O3 Ni2 124.36(16)
C15 O4 Ni2 124.59(17)
N1 Ni1 O1 89.16(7)
N1 Ni1 O2 174.81(7)
O1 Ni1 O2 96.01(7)
N1 Ni1 N2 82.19(8)
O1 Ni1 N2 171.22(7)
O2 Ni1 N2 92.66(7)
O4 Ni2 O3 96.73(7)
O4 Ni2 N3 172.76(8)
O3 Ni2 N3 90.28(8)
O4 Ni2 N4 90.67(8)
O3 Ni2 N4 172.60(7)
N3 Ni2 N4 82.32(8)

loop_
_geom_bond_atom_site_label_1
_geom_bond_atom_site_label_2
_geom_bond_distance
C1 N1 1.318(3)
C1 C2 1.379(3)
C1 C6 1.498(3)
C2 C3 1.386(3)
C2 H2 0.94(3)
C3 N3 1.316(3)
C3 C4 1.494(3)
C4 N4 1.319(3)
C4 C5 1.394(3)
C5 C6 1.393(3)
C5 H5 0.87(3)
C6 N2 1.320(3)
C7 C8 1.494(3)
C7 H7A 0.96
C7 H7B 0.96
C7 H7C 0.96
C8 O1 1.274(2)
C8 C9 1.391(3)
C9 C10 1.383(3)
C9 H9 0.85(3)
C10 O2 1.280(3)
C10 C11 1.501(3)
C11 H11A 0.96
C11 H11B 0.96
C11 H11C 0.96
C12 C13 1.509(3)
C12 H12A 0.96
C12 H12B 0.96
C12 H12C 0.96
C13 O3 1.277(3)
C13 C14 1.382(4)
C14 C15 1.383(4)
C14 H14 0.90(3)
C15 O4 1.281(3)
C15 C16 1.494(4)
C16 H16A 0.96
C16 H16B 0.96
C16 H16C 0.96
N1 Ni1 1.8389(19)
N1 H1 0.83(3)
N2 Ni1 1.8664(18)
N2 H2A 0.78(3)
N3 Ni2 1.8503(19)
N3 H3 0.84(3)
N4 Ni2 1.857(2)
N4 H4 0.78(3)
O1 Ni1 1.8479(15)
O2 Ni1 1.8499(15)
O3 Ni2 1.8504(16)
O4 Ni2 1.8455(16)
